data_7119262
loop_
_publ_author_name
'Smith, Courtney A.'
'Motika, Stephen E.'
'Wojtas, Lukasz'
'Shi, Xiaodong'

_publ_section_title
;
 Accessing alternative reaction pathways of the intermolecular
 condensation between homo-propargyl alcohols and terminal alkynes through
 divergent gold catalysis.
;
_journal_issue 15
_journal_name_full 'Chemical communications (Cambridge, England)'
_journal_page_first 2315
_journal_page_last 2318
_journal_paper_doi 10.1039/c6cc09794d
_journal_volume 53
_journal_year 2017
_chemical_formula_moiety 'C22 H20 Fe O'
_chemical_formula_sum 'C22 H20 Fe O'
_chemical_formula_weight 356.23
_space_group_crystal_system triclinic
_space_group_IT_number 2
_space_group_name_Hall '-P 1'
_space_group_name_H-M_alt 'P -1'
_symmetry_space_group_name_Hall '-P 1'
_symmetry_space_group_name_H-M 'P -1'
_atom_sites_solution_hydrogens geom
_atom_sites_solution_primary dual
_audit_creation_date 2016-12-05
_audit_creation_method
;
Olex2 1.2
(compiled 2016.11.30 svn.r3356 for OlexSys, GUI svn.r5269)
;
_cell_angle_alpha 92.6290(10)
_cell_angle_beta 100.8210(10)
_cell_angle_gamma 101.1970(10)
_cell_formula_units_Z 2
_cell_length_a 7.2823(2)
_cell_length_b 10.5512(3)
_cell_length_c 11.3059(3)
_cell_measurement_reflns_used 7166
_cell_measurement_temperature 100(2)
_cell_measurement_theta_max 66.53
_cell_measurement_theta_min 4.00
_cell_volume 833.96(4)
_computing_cell_refinement 'SAINT v8.37A (Bruker, 2015)'
_computing_data_reduction 'SAINT v8.37A (Bruker, 2015)'
_computing_molecular_graphics 'Olex2 (Dolomanov et al., 2009)'
_computing_publication_material 'Olex2 (Dolomanov et al., 2009)'
_computing_structure_refinement 'XL (Sheldrick, 2008)'
_computing_structure_solution 'XT (Sheldrick, 2015)'
_diffrn_ambient_temperature 100.0
_diffrn_measured_fraction_theta_full 0.986
_diffrn_measured_fraction_theta_max 0.986
_diffrn_measurement_device_type 'Bruker D8 Venture PHOTON 100 CMOS'
_diffrn_measurement_method 'omega scans'
_diffrn_radiation_monochromator mirrors
_diffrn_radiation_type CuK\a
_diffrn_radiation_wavelength 1.54178
_diffrn_reflns_av_R_equivalents 0.0480
_diffrn_reflns_av_unetI/netI 0.0440
_diffrn_reflns_Laue_measured_fraction_full 0.986
_diffrn_reflns_Laue_measured_fraction_max 0.986
_diffrn_reflns_limit_h_max 8
_diffrn_reflns_limit_h_min -8
_diffrn_reflns_limit_k_max 12
_diffrn_reflns_limit_k_min -12
_diffrn_reflns_limit_l_max 13
_diffrn_reflns_limit_l_min -12
_diffrn_reflns_number 9825
_diffrn_reflns_point_group_measured_fraction_full 0.986
_diffrn_reflns_point_group_measured_fraction_max 0.986
_diffrn_reflns_theta_full 66.522
_diffrn_reflns_theta_max 66.522
_diffrn_reflns_theta_min 3.995
_diffrn_source 'INCOATEC Imus micro-focus source'
_diffrn_standards_number 0
_exptl_absorpt_coefficient_mu 7.265
_exptl_absorpt_correction_T_max 0.4813
_exptl_absorpt_correction_T_min 0.3191
_exptl_absorpt_correction_type multi-scan
_exptl_absorpt_process_details
;
SADABS-2016/2 (Bruker,2016/2) was used for absorption correction.
wR2(int) was 0.1060 before and 0.0633 after correction.
The Ratio of minimum to maximum transmission is 0.6630.
The \l/2 correction factor is Not present.
;
_exptl_crystal_colour black
_exptl_crystal_density_diffrn 1.419
_exptl_crystal_description block
_exptl_crystal_F_000 372
_exptl_crystal_size_max 0.2
_exptl_crystal_size_mid 0.2
_exptl_crystal_size_min 0.05
_refine_diff_density_max 0.296
_refine_diff_density_min -0.323
_refine_diff_density_rms 0.061
_refine_ls_extinction_method none
_refine_ls_goodness_of_fit_ref 1.033
_refine_ls_hydrogen_treatment constr
_refine_ls_matrix_type full
_refine_ls_number_parameters 217
_refine_ls_number_reflns 2911
_refine_ls_number_restraints 0
_refine_ls_restrained_S_all 1.033
_refine_ls_R_factor_all 0.0373
_refine_ls_R_factor_gt 0.0329
_refine_ls_shift/su_max 0.001
_refine_ls_shift/su_mean 0.000
_refine_ls_structure_factor_coef Fsqd
_refine_ls_weighting_details 'w=1/[\s^2^(Fo^2^)+(0.0225P)^2^+0.7810P] where P=(Fo^2^+2Fc^2^)/3'
_refine_ls_weighting_scheme calc
_refine_ls_wR_factor_gt 0.0734
_refine_ls_wR_factor_ref 0.0761
_reflns_Friedel_coverage 0.000
_reflns_number_gt 2713
_reflns_number_total 2911
_reflns_threshold_expression 'I > 2\s(I)'
_cod_data_source_file c6cc09794d2.cif
_cod_data_source_block cas_1284c_0m
_cod_depositor_comments 'Adding full bibliography for 7119261--7119263.cif.'
_cod_database_code 7119262
_shelx_space_group_comment
;
The symmetry employed for this shelxl refinement is uniquely defined
by the following loop, which should always be used as a source of
symmetry information in preference to the above space-group names.
They are only intended as comments.
;
_shelx_estimated_absorpt_t_max 0.713
_shelx_estimated_absorpt_t_min 0.324
_olex2_refinement_description
;
1. Fixed Uiso
 At 1.2 times of:
  All C(H) groups, All C(H,H) groups
2.a Secondary CH2 refined with riding coordinates:
 C9(H9A,H9B), C10(H10A,H10B), C11(H11A,H11B)
2.b Aromatic/amide H refined with riding coordinates:
 C1(H1), C2(H2), C3(H3), C4(H4), C5(H5), C15(H15), C16(H16), C17(H17),
 C18(H18), C20(H20), C21(H21), C22(H22), C23(H23), C24(H24)
;
_shelx_shelxl_version_number 2014/7
_olex2_submission_special_instructions 'No special instructions were received'

loop_
_space_group_symop_operation_xyz
'x, y, z'
'-x, -y, -z'

loop_
_atom_site_label
_atom_site_type_symbol
_atom_site_fract_x
_atom_site_fract_y
_atom_site_fract_z
_atom_site_U_iso_or_equiv
_atom_site_adp_type
_atom_site_occupancy
_atom_site_site_symmetry_order
_atom_site_calc_flag
_atom_site_refinement_flags_posn
_atom_site_disorder_assembly
_atom_site_disorder_group
C1 C 0.4945(3) 0.6376(2) 0.5968(2) 0.0164(4) Uani 1 1 d . . .
H1 H 0.5021 0.5486 0.5934 0.020 Uiso 1 1 calc R . .
C2 C 0.3482(3) 0.6772(2) 0.5196(2) 0.0195(5) Uani 1 1 d . . .
H2 H 0.2584 0.6158 0.4625 0.023 Uiso 1 1 calc R . .
C3 C 0.3327(3) 0.8061(2) 0.5256(2) 0.0182(5) Uani 1 1 d . . .
H3 H 0.2317 0.8331 0.4736 0.022 Uiso 1 1 calc R . .
C4 C 0.4657(3) 0.8953(2) 0.6081(2) 0.0176(5) Uani 1 1 d . . .
H4 H 0.4549 0.9836 0.6130 0.021 Uiso 1 1 calc R . .
C5 C 0.6153(3) 0.8565(2) 0.68406(19) 0.0146(4) Uani 1 1 d . . .
H5 H 0.7070 0.9187 0.7393 0.018 Uiso 1 1 calc R . .
C6 C 0.6305(3) 0.7268(2) 0.67921(19) 0.0129(4) Uani 1 1 d . . .
C7 C 0.7960(3) 0.6829(2) 0.75815(19) 0.0129(4) Uani 1 1 d . . .
O8 O 0.8778(2) 0.77804(15) 0.85869(14) 0.0177(3) Uani 1 1 d . . .
C9 C 1.0752(4) 0.7750(3) 0.8981(2) 0.0334(6) Uani 1 1 d . A 2
H9A H 1.0946 0.7354 0.9760 0.040 Uiso 1 1 calc R A 2
H9B H 1.1535 0.8641 0.9097 0.040 Uiso 1 1 calc R A 2
C10 C 1.1343(3) 0.6947(2) 0.8013(2) 0.0217(5) Uani 1 1 d . . .
H10A H 1.1529 0.6096 0.8289 0.026 Uiso 1 1 calc R A 2
H10B H 1.2535 0.7410 0.7795 0.026 Uiso 1 1 calc R A 2
C11 C 0.9646(3) 0.6789(2) 0.6948(2) 0.0161(4) Uani 1 1 d . . .
H11A H 0.9460 0.5952 0.6462 0.019 Uiso 1 1 calc R . .
H11B H 0.9821 0.7506 0.6419 0.019 Uiso 1 1 calc R . .
C12 C 0.7278(3) 0.5546(2) 0.80094(19) 0.0144(4) Uani 1 1 d . . .
C13 C 0.6601(3) 0.4504(2) 0.82857(19) 0.0139(4) Uani 1 1 d . . .
C14 C 0.5784(3) 0.3270(2) 0.86464(19) 0.0136(4) Uani 1 1 d . . .
C15 C 0.4706(3) 0.3054(2) 0.9581(2) 0.0169(4) Uani 1 1 d . . .
H15 H 0.4400 0.3705 1.0072 0.020 Uiso 1 1 calc R . .
C16 C 0.4174(3) 0.1693(2) 0.96435(19) 0.0159(4) Uani 1 1 d . . .
H16 H 0.3459 0.1277 1.0190 0.019 Uiso 1 1 calc R . .
C17 C 0.4898(3) 0.1059(2) 0.8746(2) 0.0150(4) Uani 1 1 d . . .
H17 H 0.4752 0.0149 0.8594 0.018 Uiso 1 1 calc R . .
C18 C 0.5874(3) 0.2020(2) 0.81196(19) 0.0129(4) Uani 1 1 d . . .
H18 H 0.6481 0.1867 0.7468 0.016 Uiso 1 1 calc R . .
Fe19 Fe 0.31024(4) 0.21816(3) 0.79625(3) 0.01129(11) Uani 1 1 d . . .
C20 C 0.0647(3) 0.2890(2) 0.7646(2) 0.0219(5) Uani 1 1 d . . .
H20 H 0.0305 0.3507 0.8158 0.026 Uiso 1 1 calc R . .
C21 C 0.1676(3) 0.3173(2) 0.6710(2) 0.0241(5) Uani 1 1 d . . .
H21 H 0.2146 0.4014 0.6487 0.029 Uiso 1 1 calc R . .
C22 C 0.1885(3) 0.1979(3) 0.6159(2) 0.0233(5) Uani 1 1 d . . .
H22 H 0.2516 0.1883 0.5508 0.028 Uiso 1 1 calc R . .
C23 C 0.0978(3) 0.0958(2) 0.6764(2) 0.0207(5) Uani 1 1 d . . .
H23 H 0.0896 0.0058 0.6585 0.025 Uiso 1 1 calc R . .
C24 C 0.0216(3) 0.1518(2) 0.7684(2) 0.0205(5) Uani 1 1 d . . .
H24 H -0.0460 0.1058 0.8227 0.025 Uiso 1 1 calc R . .

loop_
_atom_site_aniso_label
_atom_site_aniso_U_11
_atom_site_aniso_U_22
_atom_site_aniso_U_33
_atom_site_aniso_U_23
_atom_site_aniso_U_13
_atom_site_aniso_U_12
C1 0.0182(11) 0.0133(10) 0.0158(11) -0.0009(8) 0.0011(9) 0.0014(8)
C2 0.0159(11) 0.0224(12) 0.0161(11) -0.0023(9) -0.0007(9) -0.0012(9)
C3 0.0151(11) 0.0246(12) 0.0159(11) 0.0043(9) 0.0039(9) 0.0054(9)
C4 0.0216(11) 0.0162(11) 0.0177(11) 0.0039(9) 0.0081(9) 0.0058(9)
C5 0.0151(10) 0.0132(10) 0.0139(11) -0.0008(8) 0.0036(8) -0.0011(8)
C6 0.0117(10) 0.0153(10) 0.0124(10) 0.0013(8) 0.0062(8) 0.0007(8)
C7 0.0126(10) 0.0132(10) 0.0117(10) -0.0012(8) 0.0028(8) 0.0001(8)
O8 0.0151(7) 0.0198(8) 0.0147(8) -0.0052(6) -0.0013(6) 0.0008(6)
C9 0.0173(12) 0.0529(17) 0.0255(14) -0.0092(12) -0.0032(10) 0.0068(12)
C10 0.0120(11) 0.0277(12) 0.0255(13) 0.0064(10) 0.0034(9) 0.0035(9)
C11 0.0136(10) 0.0178(11) 0.0171(11) 0.0015(8) 0.0060(9) 0.0009(8)
C12 0.0111(10) 0.0174(11) 0.0143(11) -0.0007(8) 0.0027(8) 0.0024(8)
C13 0.0099(10) 0.0181(11) 0.0125(11) -0.0004(8) 0.0003(8) 0.0023(8)
C14 0.0114(10) 0.0156(10) 0.0123(10) 0.0015(8) 0.0000(8) 0.0014(8)
C15 0.0162(10) 0.0187(11) 0.0159(11) 0.0013(8) 0.0029(9) 0.0044(8)
C16 0.0153(10) 0.0189(11) 0.0124(11) 0.0040(8) 0.0008(8) 0.0018(8)
C17 0.0136(10) 0.0150(10) 0.0162(11) 0.0038(8) 0.0006(8) 0.0039(8)
C18 0.0078(9) 0.0174(10) 0.0140(11) 0.0010(8) 0.0007(8) 0.0052(8)
Fe19 0.00798(17) 0.01284(17) 0.01374(18) 0.00310(12) 0.00291(12) 0.00265(12)
C20 0.0097(10) 0.0221(12) 0.0338(14) 0.0037(10) 0.0011(9) 0.0058(9)
C21 0.0115(11) 0.0264(12) 0.0323(14) 0.0144(10) -0.0031(10) 0.0034(9)
C22 0.0127(11) 0.0408(14) 0.0161(12) 0.0072(10) -0.0004(9) 0.0067(10)
C23 0.0114(10) 0.0239(12) 0.0229(12) -0.0005(9) -0.0041(9) 0.0018(9)
C24 0.0095(10) 0.0219(12) 0.0297(13) 0.0043(9) 0.0044(9) 0.0016(8)

loop_
_atom_type_symbol
_atom_type_description
_atom_type_scat_dispersion_real
_atom_type_scat_dispersion_imag
_atom_type_scat_source
C C 0.0181 0.0091 'International Tables Vol C Tables 4.2.6.8 and 6.1.1.4'
H H 0.0000 0.0000 'International Tables Vol C Tables 4.2.6.8 and 6.1.1.4'
Fe Fe -1.1336 3.1974 'International Tables Vol C Tables 4.2.6.8 and 6.1.1.4'
O O 0.0492 0.0322 'International Tables Vol C Tables 4.2.6.8 and 6.1.1.4'

loop_
_geom_angle_atom_site_label_1
_geom_angle_atom_site_label_2
_geom_angle_atom_site_label_3
_geom_angle
C2 C1 H1 119.6
C2 C1 C6 120.8(2)
C6 C1 H1 119.6
C1 C2 H2 119.9
C3 C2 C1 120.2(2)
C3 C2 H2 119.9
C2 C3 H3 120.3
C4 C3 C2 119.5(2)
C4 C3 H3 120.3
C3 C4 H4 119.7
C3 C4 C5 120.6(2)
C5 C4 H4 119.7
C4 C5 H5 119.9
C6 C5 C4 120.20(19)
C6 C5 H5 119.9
C1 C6 C7 120.01(18)
C5 C6 C1 118.8(2)
C5 C6 C7 121.19(18)
C6 C7 C11 113.22(17)
O8 C7 C6 109.00(16)
O8 C7 C11 103.24(16)
O8 C7 C12 110.64(17)
C12 C7 C6 109.98(17)
C12 C7 C11 110.57(17)
C9 O8 C7 109.28(17)
O8 C9 H9A 110.1
O8 C9 H9B 110.1
O8 C9 C10 107.95(19)
H9A C9 H9B 108.4
C10 C9 H9A 110.1
C10 C9 H9B 110.1
C9 C10 H10A 111.2
C9 C10 H10B 111.2
C9 C10 C11 103.00(18)
H10A C10 H10B 109.1
C11 C10 H10A 111.2
C11 C10 H10B 111.2
C7 C11 H11A 111.2
C7 C11 H11B 111.2
C10 C11 C7 102.58(17)
C10 C11 H11A 111.2
C10 C11 H11B 111.2
H11A C11 H11B 109.2
C13 C12 C7 174.9(2)
C12 C13 C14 178.5(2)
C13 C14 C18 126.09(19)
C13 C14 Fe19 126.60(15)
C15 C14 C13 126.34(19)
C15 C14 C18 107.56(18)
C15 C14 Fe19 69.31(12)
C18 C14 Fe19 68.70(11)
C14 C15 H15 126.0
C14 C15 Fe19 69.81(12)
C16 C15 C14 108.00(19)
C16 C15 H15 126.0
C16 C15 Fe19 69.60(12)
Fe19 C15 H15 126.2
C15 C16 H16 125.9
C15 C16 C17 108.26(19)
C15 C16 Fe19 69.72(13)
C17 C16 H16 125.9
C17 C16 Fe19 69.43(12)
Fe19 C16 H16 126.6
C16 C17 H17 125.8
C16 C17 Fe19 69.74(12)
C18 C17 C16 108.33(18)
C18 C17 H17 125.8
C18 C17 Fe19 69.41(12)
Fe19 C17 H17 126.6
C14 C18 H18 126.1
C14 C18 Fe19 70.03(11)
C17 C18 C14 107.84(18)
C17 C18 H18 126.1
C17 C18 Fe19 69.84(12)
Fe19 C18 H18 125.6
C15 Fe19 C14 40.88(9)
C15 Fe19 C20 107.52(10)
C15 Fe19 C21 122.60(10)
C15 Fe19 C22 158.56(10)
C16 Fe19 C14 68.58(9)
C16 Fe19 C15 40.68(9)
C16 Fe19 C20 120.72(10)
C16 Fe19 C21 157.10(10)
C16 Fe19 C22 159.74(10)
C17 Fe19 C14 68.74(8)
C17 Fe19 C15 68.74(9)
C17 Fe19 C16 40.83(9)
C17 Fe19 C20 155.77(9)
C17 Fe19 C21 161.45(10)
C17 Fe19 C22 123.67(10)
C17 Fe19 C23 106.08(9)
C17 Fe19 C24 119.74(9)
C18 Fe19 C14 41.26(8)
C18 Fe19 C15 69.18(9)
C18 Fe19 C16 68.83(9)
C18 Fe19 C17 40.75(9)
C18 Fe19 C20 162.33(9)
C18 Fe19 C21 125.54(9)
C18 Fe19 C22 107.78(9)
C18 Fe19 C23 120.74(9)
C18 Fe19 C24 155.62(9)
C20 Fe19 C14 125.05(9)
C20 Fe19 C22 68.57(10)
C21 Fe19 C14 109.19(9)
C21 Fe19 C20 40.55(10)
C21 Fe19 C22 40.81(10)
C22 Fe19 C14 122.91(9)
C23 Fe19 C14 157.70(9)
C23 Fe19 C15 159.38(9)
C23 Fe19 C16 122.54(9)
C23 Fe19 C20 68.55(9)
C23 Fe19 C21 68.45(10)
C23 Fe19 C22 40.70(10)
C24 Fe19 C14 160.82(9)
C24 Fe19 C15 123.07(9)
C24 Fe19 C16 105.76(9)
C24 Fe19 C20 40.82(9)
C24 Fe19 C21 68.48(9)
C24 Fe19 C22 68.65(10)
C24 Fe19 C23 40.79(10)
Fe19 C20 H20 126.5
C21 C20 Fe19 69.70(13)
C21 C20 H20 126.0
C21 C20 C24 107.9(2)
C24 C20 Fe19 69.39(13)
C24 C20 H20 126.0
Fe19 C21 H21 126.3
C20 C21 Fe19 69.75(13)
C20 C21 H21 125.8
C20 C21 C22 108.3(2)
C22 C21 Fe19 69.68(13)
C22 C21 H21 125.8
Fe19 C22 H22 126.4
C21 C22 Fe19 69.51(14)
C21 C22 H22 126.2
C23 C22 Fe19 69.44(13)
C23 C22 C21 107.6(2)
C23 C22 H22 126.2
Fe19 C23 H23 126.3
C22 C23 Fe19 69.86(13)
C22 C23 H23 125.9
C22 C23 C24 108.3(2)
C24 C23 Fe19 69.56(13)
C24 C23 H23 125.9
Fe19 C24 H24 126.1
C20 C24 Fe19 69.79(12)
C20 C24 H24 126.1
C23 C24 Fe19 69.66(12)
C23 C24 C20 107.9(2)
C23 C24 H24 126.1

loop_
_geom_bond_atom_site_label_1
_geom_bond_atom_site_label_2
_geom_bond_distance
C1 H1 0.9500
C1 C2 1.389(3)
C1 C6 1.395(3)
C2 H2 0.9500
C2 C3 1.386(3)
C3 H3 0.9500
C3 C4 1.386(3)
C4 H4 0.9500
C4 C5 1.394(3)
C5 H5 0.9500
C5 C6 1.394(3)
C6 C7 1.522(3)
C7 O8 1.437(3)
C7 C11 1.539(3)
C7 C12 1.484(3)
O8 C9 1.430(3)
C9 H9A 0.9900
C9 H9B 0.9900
C9 C10 1.527(4)
C10 H10A 0.9900
C10 H10B 0.9900
C10 C11 1.533(3)
C11 H11A 0.9900
C11 H11B 0.9900
C12 C13 1.195(3)
C13 C14 1.433(3)
C14 C15 1.431(3)
C14 C18 1.440(3)
C14 Fe19 2.052(2)
C15 H15 0.9500
C15 C16 1.421(3)
C15 Fe19 2.045(2)
C16 H16 0.9500
C16 C17 1.424(3)
C16 Fe19 2.044(2)
C17 H17 0.9500
C17 C18 1.418(3)
C17 Fe19 2.040(2)
C18 H18 0.9500
C18 Fe19 2.034(2)
Fe19 C20 2.047(2)
Fe19 C21 2.046(2)
Fe19 C22 2.048(2)
Fe19 C23 2.043(2)
Fe19 C24 2.041(2)
C20 H20 0.9500
C20 C21 1.418(4)
C20 C24 1.425(3)
C21 H21 0.9500
C21 C22 1.427(4)
C22 H22 0.9500
C22 C23 1.423(3)
C23 H23 0.9500
C23 C24 1.423(3)
C24 H24 0.9500
